data_7049805
loop_
_publ_author_name
'Tomson, Neil C.'
'Anderson, Nickolas H.'
'Tondreau, Aaron M.'
'Scott, Brian L.'
'Boncella, James M.'

_publ_section_title
;
 Oxidation of uranium(iv) mixed imido-amido complexes with PhEEPh and to
 generate uranium(vi) bis(imido) dichalcogenolates,
 U(NR)<sub>2</sub>(EPh)<sub>2</sub>(L)<sub>2</sub>.
;
_journal_issue 29
_journal_name_full 'Dalton transactions (Cambridge, England : 2003)'
_journal_page_first 10865
_journal_page_last 10873
_journal_paper_doi 10.1039/c9dt00680j
_journal_volume 48
_journal_year 2019
_chemical_formula_sum 'C30 H38 N4 S2 U'
_chemical_formula_weight 756.79
_space_group_crystal_system triclinic
_space_group_IT_number 2
_space_group_name_Hall '-P 1'
_space_group_name_H-M_alt 'P -1'
_symmetry_space_group_name_Hall '-P 1'
_symmetry_space_group_name_H-M 'P -1'
_atom_sites_solution_hydrogens geom
_audit_creation_method SHELXL-2016/6
_audit_update_record
;
2019-03-06 deposited with the CCDC.    2019-04-23 downloaded from the CCDC.
;
_cell_angle_alpha 89.562(2)
_cell_angle_beta 73.0830(10)
_cell_angle_gamma 70.7190(10)
_cell_formula_units_Z 1
_cell_length_a 8.1655(8)
_cell_length_b 9.6294(10)
_cell_length_c 11.0077(11)
_cell_measurement_reflns_used 9906
_cell_measurement_temperature 100(2)
_cell_measurement_theta_max 28.33
_cell_measurement_theta_min 2.25
_cell_volume 777.87(14)
_computing_cell_refinement 'SAINT v8.34A (Bruker, 2013)'
_computing_data_collection 'APEX2 V.2014.7-1 (Bruker AXS, 2014)'
_computing_data_reduction 'SAINT v8.34A (Bruker, 2013)'
_computing_molecular_graphics 'Olex2 (Dolomanov et al., 2009)'
_computing_publication_material 'Olex2 (Dolomanov et al., 2009)'
_computing_structure_refinement 'ShelXL (Sheldrick, 2015)'
_computing_structure_solution 'ShelXT (Sheldrick, 2008)'
_diffrn_ambient_temperature 100(2)
_diffrn_measured_fraction_theta_full 0.998
_diffrn_measured_fraction_theta_max 0.997
_diffrn_measurement_device_type 'Bruker APEX-II CCD'
_diffrn_measurement_method '\f and \w scans'
_diffrn_radiation_type MoK\a
_diffrn_radiation_wavelength 0.71073
_diffrn_reflns_av_R_equivalents 0.0291
_diffrn_reflns_av_unetI/netI 0.0297
_diffrn_reflns_Laue_measured_fraction_full 0.998
_diffrn_reflns_Laue_measured_fraction_max 0.997
_diffrn_reflns_limit_h_max 10
_diffrn_reflns_limit_h_min -10
_diffrn_reflns_limit_k_max 12
_diffrn_reflns_limit_k_min -12
_diffrn_reflns_limit_l_max 14
_diffrn_reflns_limit_l_min -14
_diffrn_reflns_number 11445
_diffrn_reflns_point_group_measured_fraction_full 0.998
_diffrn_reflns_point_group_measured_fraction_max 0.997
_diffrn_reflns_theta_full 26.000
_diffrn_reflns_theta_max 28.334
_diffrn_reflns_theta_min 2.251
_exptl_absorpt_coefficient_mu 5.375
_exptl_absorpt_correction_T_max 0.7457
_exptl_absorpt_correction_T_min 0.4666
_exptl_absorpt_correction_type multi-scan
_exptl_absorpt_process_details
;
SADABS-2014/3 (Bruker,2014) was used for absorption correction.
wR2(int) was 0.1325 before and 0.0399 after correction.
The Ratio of minimum to maximum transmission is 0.6257.
The \l/2 correction factor is 0.00150.
;
_exptl_crystal_colour 'dark red'
_exptl_crystal_colour_modifier dark
_exptl_crystal_colour_primary red
_exptl_crystal_density_diffrn 1.616
_exptl_crystal_description block
_exptl_crystal_F_000 370
_exptl_crystal_size_max 0.22
_exptl_crystal_size_mid 0.12
_exptl_crystal_size_min 0.08
_refine_diff_density_max 1.269
_refine_diff_density_min -1.227
_refine_diff_density_rms 0.091
_refine_ls_extinction_method none
_refine_ls_goodness_of_fit_ref 1.085
_refine_ls_hydrogen_treatment constr
_refine_ls_matrix_type full
_refine_ls_number_parameters 172
_refine_ls_number_reflns 3865
_refine_ls_number_restraints 0
_refine_ls_restrained_S_all 1.085
_refine_ls_R_factor_all 0.0159
_refine_ls_R_factor_gt 0.0159
_refine_ls_shift/su_max 0.001
_refine_ls_shift/su_mean 0.000
_refine_ls_structure_factor_coef Fsqd
_refine_ls_weighting_details 'w=1/[\s^2^(Fo^2^)+(0.0118P)^2^+0.3421P] where P=(Fo^2^+2Fc^2^)/3'
_refine_ls_weighting_scheme calc
_refine_ls_wR_factor_gt 0.0381
_refine_ls_wR_factor_ref 0.0382
_reflns_Friedel_coverage 0.000
_reflns_number_gt 3865
_reflns_number_total 3865
_reflns_threshold_expression 'I > 2\s(I)'
_cod_data_source_file c9dt00680j2.cif
_cod_data_source_block ponebar
_cod_depositor_comments 'Adding full bibliography for 7049805--7049811.cif.'
_cod_database_code 7049805
_shelx_shelxl_version_number 2016/6
_shelx_space_group_comment
;
The symmetry employed for this shelxl refinement is uniquely defined
by the following loop, which should always be used as a source of
symmetry information in preference to the above space-group names.
They are only intended as comments.
;

loop_
_space_group_symop_operation_xyz
'x, y, z'
'-x, -y, -z'

loop_
_atom_site_label
_atom_site_type_symbol
_atom_site_fract_x
_atom_site_fract_y
_atom_site_fract_z
_atom_site_U_iso_or_equiv
_atom_site_adp_type
_atom_site_occupancy
_atom_site_site_symmetry_order
_atom_site_calc_flag
_atom_site_refinement_flags_posn
_atom_site_refinement_flags_adp
_atom_site_refinement_flags_occupancy
U1 U 0.500000 0.500000 0.500000 0.00984(4) Uani 1 2 d S . P
S1 S 0.33869(6) 0.31839(6) 0.43269(5) 0.01581(9) Uani 1 1 d . . .
N1 N 0.3204(2) 0.52925(19) 0.65659(15) 0.0132(3) Uani 1 1 d . . .
N2 N 0.7070(2) 0.27623(19) 0.57348(16) 0.0141(3) Uani 1 1 d . . .
C6 C 0.6152(3) 0.0794(2) 0.2816(2) 0.0180(4) Uani 1 1 d . . .
H6 H 0.634028 0.044798 0.359239 0.022 Uiso 1 1 calc R U .
C5 C 0.4802(3) 0.2150(2) 0.28443(19) 0.0157(4) Uani 1 1 d . . .
C15 C 0.6460(3) 0.1730(2) 0.63590(19) 0.0160(4) Uani 1 1 d . . .
H15 H 0.524772 0.178305 0.644625 0.019 Uiso 1 1 calc R U .
C1 C 0.1843(3) 0.5325(2) 0.77925(18) 0.0156(4) Uani 1 1 d . . .
C7 C 0.7224(3) -0.0058(2) 0.1667(2) 0.0225(4) Uani 1 1 d . . .
H7 H 0.813669 -0.097730 0.166386 0.027 Uiso 1 1 calc R U .
C11 C 0.8802(3) 0.2656(2) 0.5593(2) 0.0165(4) Uani 1 1 d . . .
H11 H 0.925289 0.336721 0.514628 0.020 Uiso 1 1 calc R U .
C10 C 0.4547(3) 0.2627(3) 0.1693(2) 0.0252(5) Uani 1 1 d . . .
H10 H 0.362986 0.354267 0.169124 0.030 Uiso 1 1 calc R U .
C8 C 0.6966(4) 0.0430(3) 0.0524(2) 0.0300(5) Uani 1 1 d . . .
H8 H 0.769799 -0.014880 -0.026127 0.036 Uiso 1 1 calc R U .
C2 C 0.0617(3) 0.6925(2) 0.8260(2) 0.0240(5) Uani 1 1 d . . .
H2A H 0.136287 0.751128 0.834555 0.036 Uiso 1 1 calc R U .
H2B H -0.026814 0.695551 0.909062 0.036 Uiso 1 1 calc R U .
H2C H -0.003056 0.733302 0.764471 0.036 Uiso 1 1 calc R U .
C14 C 0.7516(3) 0.0605(2) 0.6875(2) 0.0191(4) Uani 1 1 d . . .
H14 H 0.703569 -0.009410 0.731817 0.023 Uiso 1 1 calc R U .
C13 C 0.9300(3) 0.0513(2) 0.6733(2) 0.0214(4) Uani 1 1 d . . .
H13 H 1.005729 -0.024671 0.708339 0.026 Uiso 1 1 calc R U .
C12 C 0.9953(3) 0.1548(2) 0.6073(2) 0.0192(4) Uani 1 1 d . . .
H12 H 1.117207 0.149818 0.595078 0.023 Uiso 1 1 calc R U .
C9 C 0.5624(4) 0.1773(3) 0.0545(2) 0.0346(6) Uani 1 1 d . . .
H9 H 0.543783 0.211456 -0.023283 0.041 Uiso 1 1 calc R U .
C3 C 0.0722(3) 0.4406(3) 0.7570(2) 0.0237(5) Uani 1 1 d . . .
H3A H 0.006127 0.486760 0.697481 0.036 Uiso 1 1 calc R U .
H3B H -0.014996 0.435866 0.838292 0.036 Uiso 1 1 calc R U .
H3C H 0.153894 0.340386 0.720882 0.036 Uiso 1 1 calc R U .
C4 C 0.2849(3) 0.4643(3) 0.8742(2) 0.0271(5) Uani 1 1 d . . .
H4A H 0.364055 0.362478 0.841549 0.041 Uiso 1 1 calc R U .
H4B H 0.196248 0.464452 0.956334 0.041 Uiso 1 1 calc R U .
H4C H 0.358909 0.522284 0.885533 0.041 Uiso 1 1 calc R U .

loop_
_atom_site_aniso_label
_atom_site_aniso_U_11
_atom_site_aniso_U_22
_atom_site_aniso_U_33
_atom_site_aniso_U_23
_atom_site_aniso_U_13
_atom_site_aniso_U_12
U1 0.00697(5) 0.01167(6) 0.00933(5) 0.00218(3) -0.00099(3) -0.00255(3)
S1 0.0128(2) 0.0168(2) 0.0178(2) -0.00013(18) -0.00281(17) -0.00662(18)
N1 0.0116(7) 0.0129(8) 0.0126(7) 0.0025(6) -0.0001(6) -0.0043(6)
N2 0.0125(7) 0.0130(8) 0.0149(8) 0.0024(6) -0.0037(6) -0.0024(6)
C6 0.0164(9) 0.0173(10) 0.0222(10) 0.0027(8) -0.0097(8) -0.0048(8)
C5 0.0138(9) 0.0151(10) 0.0185(9) -0.0006(7) -0.0064(7) -0.0043(7)
C15 0.0127(9) 0.0170(10) 0.0170(9) 0.0010(7) -0.0037(7) -0.0044(7)
C1 0.0139(9) 0.0134(9) 0.0126(9) 0.0007(7) 0.0029(7) -0.0022(7)
C7 0.0204(10) 0.0143(10) 0.0306(12) -0.0026(8) -0.0114(9) 0.0001(8)
C11 0.0149(9) 0.0152(10) 0.0194(9) 0.0022(7) -0.0053(7) -0.0052(7)
C10 0.0260(11) 0.0197(11) 0.0250(11) 0.0001(9) -0.0132(9) 0.0032(9)
C8 0.0327(13) 0.0249(13) 0.0244(11) -0.0098(9) -0.0115(10) 0.0031(10)
C2 0.0219(10) 0.0150(10) 0.0247(11) -0.0014(8) 0.0049(8) -0.0035(8)
C14 0.0210(10) 0.0164(10) 0.0231(10) 0.0064(8) -0.0090(8) -0.0089(8)
C13 0.0215(10) 0.0163(10) 0.0298(11) 0.0063(8) -0.0156(9) -0.0044(8)
C12 0.0145(9) 0.0164(10) 0.0289(11) 0.0020(8) -0.0103(8) -0.0049(8)
C9 0.0410(14) 0.0320(14) 0.0220(12) -0.0032(10) -0.0175(11) 0.0056(11)
C3 0.0208(10) 0.0213(11) 0.0227(11) -0.0012(9) 0.0059(8) -0.0102(9)
C4 0.0299(12) 0.0313(13) 0.0123(10) 0.0052(9) -0.0027(8) -0.0039(10)

loop_
_atom_type_symbol
_atom_type_description
_atom_type_scat_dispersion_real
_atom_type_scat_dispersion_imag
_atom_type_scat_source
C C 0.0033 0.0016 'International Tables Vol C Tables 4.2.6.8 and 6.1.1.4'
H H 0.0000 0.0000 'International Tables Vol C Tables 4.2.6.8 and 6.1.1.4'
N N 0.0061 0.0033 'International Tables Vol C Tables 4.2.6.8 and 6.1.1.4'
S S 0.1246 0.1234 'International Tables Vol C Tables 4.2.6.8 and 6.1.1.4'
U U -9.6767 9.6646 'International Tables Vol C Tables 4.2.6.8 and 6.1.1.4'

loop_
_geom_angle_atom_site_label_1
_geom_angle_atom_site_label_2
_geom_angle_atom_site_label_3
_geom_angle
_geom_angle_site_symmetry_1
_geom_angle_site_symmetry_3
N1 U1 N1 180.0 . 2_666
N1 U1 N2 89.82(6) . 2_666
N1 U1 N2 90.18(6) 2_666 2_666
N1 U1 N2 90.18(6) . .
N1 U1 N2 89.82(6) 2_666 .
N2 U1 N2 180.0 2_666 .
N1 U1 S1 84.15(5) . .
N1 U1 S1 95.85(5) 2_666 .
N2 U1 S1 91.90(4) 2_666 .
N2 U1 S1 88.10(4) . .
N1 U1 S1 95.85(5) . 2_666
N1 U1 S1 84.15(5) 2_666 2_666
N2 U1 S1 88.10(4) 2_666 2_666
N2 U1 S1 91.90(4) . 2_666
S1 U1 S1 180.000(14) . 2_666
C5 S1 U1 109.22(7) . .
C1 N1 U1 172.96(14) . .
C11 N2 C15 117.93(18) . .
C11 N2 U1 119.27(13) . .
C15 N2 U1 122.58(13) . .
C7 C6 C5 120.9(2) . .
C7 C6 H6 119.6 . .
C5 C6 H6 119.6 . .
C10 C5 C6 118.39(19) . .
C10 C5 S1 121.41(16) . .
C6 C5 S1 120.13(16) . .
N2 C15 C14 122.95(18) . .
N2 C15 H15 118.5 . .
C14 C15 H15 118.5 . .
N1 C1 C4 108.30(17) . .
N1 C1 C2 109.15(16) . .
C4 C1 C2 110.92(18) . .
N1 C1 C3 107.65(16) . .
C4 C1 C3 110.27(19) . .
C2 C1 C3 110.46(18) . .
C8 C7 C6 120.3(2) . .
C8 C7 H7 119.8 . .
C6 C7 H7 119.8 . .
N2 C11 C12 122.49(19) . .
N2 C11 H11 118.8 . .
C12 C11 H11 118.8 . .
C9 C10 C5 120.6(2) . .
C9 C10 H10 119.7 . .
C5 C10 H10 119.7 . .
C9 C8 C7 119.1(2) . .
C9 C8 H8 120.4 . .
C7 C8 H8 120.4 . .
C1 C2 H2A 109.5 . .
C1 C2 H2B 109.5 . .
H2A C2 H2B 109.5 . .
C1 C2 H2C 109.5 . .
H2A C2 H2C 109.5 . .
H2B C2 H2C 109.5 . .
C15 C14 C13 118.6(2) . .
C15 C14 H14 120.7 . .
C13 C14 H14 120.7 . .
C12 C13 C14 118.9(2) . .
C12 C13 H13 120.5 . .
C14 C13 H13 120.5 . .
C11 C12 C13 119.04(19) . .
C11 C12 H12 120.5 . .
C13 C12 H12 120.5 . .
C8 C9 C10 120.7(2) . .
C8 C9 H9 119.6 . .
C10 C9 H9 119.6 . .
C1 C3 H3A 109.5 . .
C1 C3 H3B 109.5 . .
H3A C3 H3B 109.5 . .
C1 C3 H3C 109.5 . .
H3A C3 H3C 109.5 . .
H3B C3 H3C 109.5 . .
C1 C4 H4A 109.5 . .
C1 C4 H4B 109.5 . .
H4A C4 H4B 109.5 . .
C1 C4 H4C 109.5 . .
H4A C4 H4C 109.5 . .
H4B C4 H4C 109.5 . .

loop_
_geom_bond_atom_site_label_1
_geom_bond_atom_site_label_2
_geom_bond_distance
_geom_bond_site_symmetry_2
U1 N1 1.8615(16) .
U1 N1 1.8615(16) 2_666
U1 N2 2.5531(17) 2_666
U1 N2 2.5531(17) .
U1 S1 2.7296(5) .
U1 S1 2.7297(5) 2_666
S1 C5 1.777(2) .
N1 C1 1.471(2) .
N2 C11 1.346(3) .
N2 C15 1.351(3) .
C6 C7 1.392(3) .
C6 C5 1.397(3) .
C6 H6 0.9500 .
C5 C10 1.394(3) .
C15 C14 1.378(3) .
C15 H15 0.9500 .
C1 C4 1.527(3) .
C1 C2 1.527(3) .
C1 C3 1.533(3) .
C7 C8 1.388(3) .
C7 H7 0.9500 .
C11 C12 1.385(3) .
C11 H11 0.9500 .
C10 C9 1.392(3) .
C10 H10 0.9500 .
C8 C9 1.387(4) .
C8 H8 0.9500 .
C2 H2A 0.9800 .
C2 H2B 0.9800 .
C2 H2C 0.9800 .
C14 C13 1.392(3) .
C14 H14 0.9500 .
C13 C12 1.386(3) .
C13 H13 0.9500 .
C12 H12 0.9500 .
C9 H9 0.9500 .
C3 H3A 0.9800 .
C3 H3B 0.9800 .
C3 H3C 0.9800 .
C4 H4A 0.9800 .
C4 H4B 0.9800 .
C4 H4C 0.9800 .

loop_
_geom_torsion_atom_site_label_1
_geom_torsion_atom_site_label_2
_geom_torsion_atom_site_label_3
_geom_torsion_atom_site_label_4
_geom_torsion
C7 C6 C5 C10 0.4(3)
C7 C6 C5 S1 177.41(17)
U1 S1 C5 C10 -94.19(18)
U1 S1 C5 C6 88.89(17)
C11 N2 C15 C14 1.5(3)
U1 N2 C15 C14 -173.06(15)
C5 C6 C7 C8 -0.1(3)
C15 N2 C11 C12 -0.8(3)
U1 N2 C11 C12 173.95(16)
C6 C5 C10 C9 -0.5(4)
S1 C5 C10 C9 -177.5(2)
C6 C7 C8 C9 -0.2(4)
N2 C15 C14 C13 -0.9(3)
C15 C14 C13 C12 -0.4(3)
N2 C11 C12 C13 -0.5(3)
C14 C13 C12 C11 1.1(3)
C7 C8 C9 C10 0.1(4)
C5 C10 C9 C8 0.3(4)
